data_1552938
loop_
_publ_author_name
'Vishnupriya, R.'
'Venkateshan, M.'
'Suresh, J.'
'Jaabil, G.'
'Ponnuswamy, A.'
'Lakshman, P. L. Nilantha'

_publ_section_title
;
 2-[(1-Benzyl-1<i>H</i>-1,2,3-triazol-4-yl)methoxy]-1-naphthaldehyde
;
_journal_coeditor_code HB4324
_journal_issue 11
_journal_name_full IUCrData
_journal_page_first x191525
_journal_paper_doi 10.1107/S2414314619015256
_journal_volume 4
_journal_year 2019
_chemical_formula_iupac 'C21 H17 N3 O2'
_chemical_formula_moiety 'C21 H17 N3 O2'
_chemical_formula_sum 'C21 H17 N3 O2'
_chemical_formula_weight 343.38
_chemical_name_systematic
;
2-[(1-Benzyl-1<i>H</i>-1,2,3-triazol-4-yl)methoxy]-1-naphthaldehyde
;
_space_group_crystal_system monoclinic
_space_group_IT_number 14
_space_group_name_Hall '-P 2yn'
_space_group_name_H-M_alt 'P 1 21/n 1'
_atom_sites_solution_hydrogens geom
_cell_angle_alpha 90
_cell_angle_beta 93.157(5)
_cell_angle_gamma 90
_cell_formula_units_Z 4
_cell_length_a 14.013(3)
_cell_length_b 5.4123(11)
_cell_length_c 22.901(5)
_cell_measurement_reflns_used 3076
_cell_measurement_temperature 296(2)
_cell_measurement_theta_max 25.1
_cell_measurement_theta_min 2.9
_cell_volume 1734.2(6)
_computing_cell_refinement
;
SAINT (Bruker, 2009)
;
_computing_data_collection
;
APEX2 (Bruker, 2009)
;
_computing_data_reduction
;
SAINT (Bruker, 2009)
;
_computing_molecular_graphics
;
ORTEP-3 for Windows (Farrugia, 2012)
;
_computing_publication_material
;
SHELXL2014 (Sheldrick, 2015) and PLATON (Spek, 2009)
;
_computing_structure_refinement
;
SHELXL2014 (Sheldrick, 2015)
;
_computing_structure_solution
;
SHELXS2013 (Sheldrick, 2008)
;
_diffrn_ambient_temperature 296(2)
_diffrn_detector_area_resol_mean 0
_diffrn_measured_fraction_theta_full 0.979
_diffrn_measured_fraction_theta_max 0.996
_diffrn_measurement_device_type 'Bruker Kappa APEXII'
_diffrn_measurement_method '\w and \f'
_diffrn_radiation_type MoK\a
_diffrn_radiation_wavelength 0.71073
_diffrn_reflns_av_R_equivalents 0.0628
_diffrn_reflns_av_unetI/netI 0.0654
_diffrn_reflns_limit_h_max 16
_diffrn_reflns_limit_h_min -16
_diffrn_reflns_limit_k_max 6
_diffrn_reflns_limit_k_min -6
_diffrn_reflns_limit_l_max 27
_diffrn_reflns_limit_l_min -27
_diffrn_reflns_number 15604
_diffrn_reflns_theta_full 25.242
_diffrn_reflns_theta_max 25.065
_diffrn_reflns_theta_min 2.912
_diffrn_source 'fine-focus sealed tube'
_diffrn_standards_decay_% 0
_diffrn_standards_interval_count 0
_diffrn_standards_interval_time 0
_diffrn_standards_number 0
_exptl_absorpt_coefficient_mu 0.087
_exptl_absorpt_correction_T_max 0.974
_exptl_absorpt_correction_T_min 0.967
_exptl_absorpt_correction_type multi-scan
_exptl_absorpt_process_details
;
(SADABS; Bruker, 2009)
;
_exptl_crystal_colour colourless
_exptl_crystal_density_diffrn 1.315
_exptl_crystal_density_method 'not measured'
_exptl_crystal_description block
_exptl_crystal_F_000 720
_exptl_crystal_size_max 0.200
_exptl_crystal_size_mid 0.150
_exptl_crystal_size_min 0.150
_refine_diff_density_max 0.143
_refine_diff_density_min -0.126
_refine_ls_extinction_coef 0.005(2)
_refine_ls_extinction_expression Fc^*^=kFc[1+0.001xFc^2^\l^3^/sin(2\q)]^-1/4^
_refine_ls_extinction_method SHELXL
_refine_ls_goodness_of_fit_ref 0.865
_refine_ls_hydrogen_treatment constr
_refine_ls_matrix_type full
_refine_ls_number_parameters 236
_refine_ls_number_reflns 3076
_refine_ls_number_restraints 0
_refine_ls_restrained_S_all 0.865
_refine_ls_R_factor_all 0.1418
_refine_ls_R_factor_gt 0.0484
_refine_ls_shift/su_max 0.000
_refine_ls_shift/su_mean 0.000
_refine_ls_structure_factor_coef Fsqd
_refine_ls_weighting_details 'w=1/[\s^2^(Fo^2^)+(0.1156P)^2^] where P=(Fo^2^+2Fc^2^)/3'
_refine_ls_weighting_scheme calc
_refine_ls_wR_factor_gt 0.1317
_refine_ls_wR_factor_ref 0.1988
_reflns_number_gt 1363
_reflns_number_total 3076
_reflns_threshold_expression 'I > 2\s(I)'
_cod_data_source_file hb4324sup1.cif
_cod_data_source_block I
_cod_original_cell_volume 1734.3(6)
_cod_original_sg_symbol_H-M 'P 21/n'
_cod_database_code 1552938
_shelx_space_group_comment
;
The symmetry employed for this shelxl refinement is uniquely defined
by the following loop, which should always be used as a source of
symmetry information in preference to the above space-group names.
They are only intended as comments.
;
_shelx_estimated_absorpt_t_min 0.983
_shelx_estimated_absorpt_t_max 0.987
_shelxl_version_number 2014/6

loop_
_space_group_symop_operation_xyz
'x, y, z'
'-x+1/2, y+1/2, -z+1/2'
'-x, -y, -z'
'x-1/2, -y-1/2, z-1/2'

loop_
_atom_site_type_symbol
_atom_site_label
_atom_site_fract_x
_atom_site_fract_y
_atom_site_fract_z
_atom_site_U_iso_or_equiv
_atom_site_adp_type
_atom_site_calc_flag
_atom_site_occupancy
O O1 0.63383(15) 0.3041(4) 0.10577(8) 0.0701(7) Uani d 1
N N1 0.4963(2) -0.2659(5) 0.18506(12) 0.0755(8) Uani d 1
O O2 0.82063(19) 0.6602(5) 0.20521(10) 0.1081(9) Uani d 1
N N3 0.4565(2) -0.1807(6) 0.09637(12) 0.0799(9) Uani d 1
C C6 0.6788(2) 0.4857(6) 0.07659(12) 0.0576(8) Uani d 1
C C7 0.7493(2) 0.6202(6) 0.10804(12) 0.0582(8) Uani d 1
C C13 0.5244(2) -0.0183(6) 0.11562(13) 0.0590(8) Uani d 1
N N2 0.4390(2) -0.3342(5) 0.13932(15) 0.0886(9) Uani d 1
C C8 0.7996(2) 0.8086(6) 0.07856(13) 0.0620(9) Uani d 1
C C12 0.5595(2) 0.1707(6) 0.07551(13) 0.0646(9) Uani d 1
H H12A 0.5834 0.0924 0.0411 0.077 Uiso calc 1
H H12B 0.5080 0.2817 0.0631 0.077 Uiso calc 1
C C3 0.7745(2) 0.8597(6) 0.01888(13) 0.0633(9) Uani d 1
C C14 0.5501(2) -0.0716(6) 0.17178(13) 0.0670(9) Uani d 1
H H14 0.5953 0.0092 0.1961 0.080 Uiso calc 1
C C4 0.7012(2) 0.7178(6) -0.00971(14) 0.0713(10) Uani d 1
H H4 0.6840 0.7515 -0.0487 0.086 Uiso calc 1
C C5 0.6555(2) 0.5365(6) 0.01725(13) 0.0673(9) Uani d 1
H H5 0.6086 0.4446 -0.0032 0.081 Uiso calc 1
C C16 0.4240(3) -0.2729(7) 0.28069(14) 0.0746(10) Uani d 1
C C11 0.7662(2) 0.5597(7) 0.16993(14) 0.0792(10) Uani d 1
H H11 0.7309 0.4286 0.1838 0.095 Uiso calc 1
C C21 0.4500(3) -0.0592(7) 0.30988(16) 0.0855(11) Uani d 1
H H21 0.5098 0.0091 0.3045 0.103 Uiso calc 1
C C2 0.8223(3) 1.0431(7) -0.01081(16) 0.0858(11) Uani d 1
H H2 0.8048 1.0744 -0.0499 0.103 Uiso calc 1
C C9 0.8753(3) 0.9526(7) 0.10500(16) 0.0849(11) Uani d 1
H H9 0.8943 0.9267 0.1441 0.102 Uiso calc 1
C C20 0.3902(4) 0.0555(8) 0.34662(17) 0.0959(12) Uani d 1
H H20 0.4098 0.1994 0.3659 0.115 Uiso calc 1
C C1 0.8937(3) 1.1764(7) 0.0161(2) 0.1008(13) Uani d 1
H H1 0.9246 1.2994 -0.0041 0.121 Uiso calc 1
C C17 0.3341(4) -0.3686(8) 0.29026(17) 0.0987(13) Uani d 1
H H17 0.3139 -0.5131 0.2714 0.118 Uiso calc 1
C C15 0.4910(3) -0.3965(7) 0.24094(15) 0.0984(13) Uani d 1
H H15A 0.5543 -0.4039 0.2603 0.118 Uiso calc 1
H H15B 0.4696 -0.5647 0.2335 0.118 Uiso calc 1
C C18 0.2738(3) -0.2500(10) 0.3279(2) 0.1062(14) Uani d 1
H H18 0.2140 -0.3153 0.3344 0.127 Uiso calc 1
C C19 0.3036(4) -0.0381(10) 0.35497(18) 0.1032(13) Uani d 1
H H19 0.2633 0.0429 0.3796 0.124 Uiso calc 1
C C10 0.9201(3) 1.1267(8) 0.0741(2) 0.1047(13) Uani d 1
H H10 0.9701 1.2156 0.0924 0.126 Uiso calc 1

loop_
_atom_site_aniso_label
_atom_site_aniso_U_11
_atom_site_aniso_U_22
_atom_site_aniso_U_33
_atom_site_aniso_U_12
_atom_site_aniso_U_13
_atom_site_aniso_U_23
O1 0.0646(15) 0.0955(15) 0.0485(12) -0.0082(12) -0.0110(11) 0.0004(11)
N1 0.094(2) 0.075(2) 0.0581(18) 0.0211(17) 0.0069(17) 0.0016(16)
O2 0.101(2) 0.158(2) 0.0619(15) -0.0213(18) -0.0268(15) -0.0169(15)
N3 0.081(2) 0.094(2) 0.0638(18) -0.0140(18) -0.0010(16) -0.0077(17)
C6 0.051(2) 0.075(2) 0.0471(17) 0.0086(17) 0.0010(15) -0.0053(16)
C7 0.0511(19) 0.074(2) 0.0482(17) 0.0112(17) -0.0057(15) -0.0151(16)
C13 0.060(2) 0.070(2) 0.0463(18) 0.0099(18) 0.0025(16) -0.0082(16)
N2 0.100(3) 0.092(2) 0.074(2) -0.0071(18) 0.0064(19) -0.0061(18)
C8 0.057(2) 0.070(2) 0.059(2) 0.0109(18) -0.0025(17) -0.0159(17)
C12 0.060(2) 0.083(2) 0.0495(18) 0.0016(18) -0.0069(16) -0.0110(17)
C3 0.058(2) 0.071(2) 0.061(2) 0.0074(17) 0.0051(17) -0.0032(17)
C14 0.071(2) 0.073(2) 0.057(2) 0.0108(19) -0.0024(17) -0.0062(17)
C4 0.069(2) 0.095(2) 0.0494(19) 0.005(2) -0.0019(18) 0.0007(18)
C5 0.062(2) 0.091(2) 0.0479(18) -0.0009(19) -0.0100(16) -0.0042(17)
C16 0.105(3) 0.063(2) 0.056(2) 0.013(2) 0.006(2) 0.0117(18)
C11 0.071(2) 0.109(3) 0.056(2) 0.000(2) -0.0137(18) -0.008(2)
C21 0.099(3) 0.083(3) 0.077(2) 0.012(2) 0.018(2) 0.011(2)
C2 0.092(3) 0.089(2) 0.077(2) -0.006(2) 0.005(2) -0.002(2)
C9 0.082(3) 0.099(3) 0.072(2) -0.006(2) -0.006(2) -0.019(2)
C20 0.116(4) 0.088(3) 0.084(3) 0.012(3) 0.013(3) 0.003(2)
C1 0.102(3) 0.094(3) 0.106(3) -0.017(3) 0.009(3) -0.004(3)
C17 0.137(4) 0.092(3) 0.065(3) -0.014(3) -0.006(3) 0.011(2)
C15 0.139(4) 0.085(2) 0.073(2) 0.035(2) 0.012(2) 0.016(2)
C18 0.100(3) 0.143(4) 0.077(3) -0.010(3) 0.016(3) 0.019(3)
C19 0.115(4) 0.117(4) 0.079(3) 0.020(3) 0.015(3) 0.006(3)
C10 0.099(3) 0.108(3) 0.106(4) -0.034(3) -0.004(3) -0.018(3)

loop_
_atom_type_symbol
_atom_type_description
_atom_type_scat_dispersion_real
_atom_type_scat_dispersion_imag
_atom_type_scat_source
C C 0.0033 0.0016 'International Tables Vol C Tables 4.2.6.8 and 6.1.1.4'
H H 0.0000 0.0000 'International Tables Vol C Tables 4.2.6.8 and 6.1.1.4'
N N 0.0061 0.0033 'International Tables Vol C Tables 4.2.6.8 and 6.1.1.4'
O O 0.0106 0.0060 'International Tables Vol C Tables 4.2.6.8 and 6.1.1.4'

loop_
_geom_angle_atom_site_label_1
_geom_angle_atom_site_label_2
_geom_angle_atom_site_label_3
_geom_angle
C6 O1 C12 118.4(2)
N2 N1 C14 111.1(3)
N2 N1 C15 119.5(3)
C14 N1 C15 129.3(3)
N2 N3 C13 108.8(3)
O1 C6 C7 117.2(3)
O1 C6 C5 121.7(3)
C7 C6 C5 121.1(3)
C6 C7 C8 118.8(3)
C6 C7 C11 117.1(3)
C8 C7 C11 124.1(3)
C14 C13 N3 108.5(3)
C14 C13 C12 131.4(3)
N3 C13 C12 120.0(3)
N3 N2 N1 106.3(3)
C3 C8 C9 116.2(3)
C3 C8 C7 119.4(3)
C9 C8 C7 124.4(3)
O1 C12 C13 108.0(2)
O1 C12 H12A 110.1
C13 C12 H12A 110.1
O1 C12 H12B 110.1
C13 C12 H12B 110.1
H12A C12 H12B 108.4
C2 C3 C4 121.1(3)
C2 C3 C8 120.5(3)
C4 C3 C8 118.3(3)
N1 C14 C13 105.2(3)
N1 C14 H14 127.4
C13 C14 H14 127.4
C5 C4 C3 122.5(3)
C5 C4 H4 118.8
C3 C4 H4 118.8
C4 C5 C6 119.8(3)
C4 C5 H5 120.1
C6 C5 H5 120.1
C21 C16 C17 117.1(4)
C21 C16 C15 120.8(4)
C17 C16 C15 122.1(4)
O2 C11 C7 127.6(3)
O2 C11 H11 116.2
C7 C11 H11 116.2
C20 C21 C16 121.7(4)
C20 C21 H21 119.2
C16 C21 H21 119.2
C1 C2 C3 121.4(4)
C1 C2 H2 119.3
C3 C2 H2 119.3
C10 C9 C8 121.0(3)
C10 C9 H9 119.5
C8 C9 H9 119.5
C19 C20 C21 120.5(4)
C19 C20 H20 119.8
C21 C20 H20 119.8
C2 C1 C10 118.9(4)
C2 C1 H1 120.5
C10 C1 H1 120.5
C16 C17 C18 120.7(4)
C16 C17 H17 119.7
C18 C17 H17 119.7
N1 C15 C16 112.2(3)
N1 C15 H15A 109.2
C16 C15 H15A 109.2
N1 C15 H15B 109.2
C16 C15 H15B 109.2
H15A C15 H15B 107.9
C19 C18 C17 119.3(4)
C19 C18 H18 120.3
C17 C18 H18 120.3
C20 C19 C18 120.8(5)
C20 C19 H19 119.6
C18 C19 H19 119.6
C9 C10 C1 122.0(4)
C9 C10 H10 119.0
C1 C10 H10 119.0

loop_
_geom_bond_atom_site_label_1
_geom_bond_atom_site_label_2
_geom_bond_distance
O1 C6 1.362(3)
O1 C12 1.416(3)
N1 N2 1.337(4)
N1 C14 1.338(4)
N1 C15 1.467(4)
O2 C11 1.210(3)
N3 N2 1.321(4)
N3 C13 1.352(4)
C6 C7 1.395(4)
C6 C5 1.407(4)
C7 C8 1.430(4)
C7 C11 1.461(4)
C13 C14 1.347(4)
C13 C12 1.477(4)
C8 C3 1.420(4)
C8 C9 1.425(4)
C12 H12A 0.9700
C12 H12B 0.9700
C3 C2 1.395(4)
C3 C4 1.415(4)
C14 H14 0.9300
C4 C5 1.341(4)
C4 H4 0.9300
C5 H5 0.9300
C16 C21 1.375(5)
C16 C17 1.391(5)
C16 C15 1.501(5)
C11 H11 0.9300
C21 C20 1.369(5)
C21 H21 0.9300
C2 C1 1.354(5)
C2 H2 0.9300
C9 C10 1.353(5)
C9 H9 0.9300
C20 C19 1.338(5)
C20 H20 0.9300
C1 C10 1.386(5)
C1 H1 0.9300
C17 C18 1.396(6)
C17 H17 0.9300
C15 H15A 0.9700
C15 H15B 0.9700
C18 C19 1.358(5)
C18 H18 0.9300
C19 H19 0.9300
C10 H10 0.9300

loop_
_geom_hbond_atom_site_label_D
_geom_hbond_atom_site_label_H
_geom_hbond_atom_site_label_A
_geom_hbond_site_symmetry_A
_geom_hbond_distance_DH
_geom_hbond_distance_HA
_geom_hbond_distance_DA
_geom_hbond_angle_DHA
C21 H21 O2 2_645 0.93 2.53 3.462(5) 175
C14 H14 O2 2_645 0.93 2.62 3.497(4) 157

loop_
_geom_torsion_atom_site_label_1
_geom_torsion_atom_site_label_2
_geom_torsion_atom_site_label_3
_geom_torsion_atom_site_label_4
_geom_torsion
C12 O1 C6 C7 177.7(2)
C12 O1 C6 C5 -2.2(4)
O1 C6 C7 C8 178.6(2)
C5 C6 C7 C8 -1.4(4)
O1 C6 C7 C11 -2.0(4)
C5 C6 C7 C11 177.9(3)
N2 N3 C13 C14 0.1(4)
N2 N3 C13 C12 178.3(3)
C13 N3 N2 N1 0.0(4)
C14 N1 N2 N3 -0.1(4)
C15 N1 N2 N3 177.6(3)
C6 C7 C8 C3 2.1(4)
C11 C7 C8 C3 -177.2(3)
C6 C7 C8 C9 -177.6(3)
C11 C7 C8 C9 3.1(5)
C6 O1 C12 C13 178.4(2)
C14 C13 C12 O1 1.3(4)
N3 C13 C12 O1 -176.4(3)
C9 C8 C3 C2 -0.4(4)
C7 C8 C3 C2 179.8(3)
C9 C8 C3 C4 178.6(3)
C7 C8 C3 C4 -1.1(4)
N2 N1 C14 C13 0.2(3)
C15 N1 C14 C13 -177.3(3)
N3 C13 C14 N1 -0.2(3)
C12 C13 C14 N1 -178.1(3)
C2 C3 C4 C5 178.4(3)
C8 C3 C4 C5 -0.6(5)
C3 C4 C5 C6 1.4(5)
O1 C6 C5 C4 179.6(3)
C7 C6 C5 C4 -0.3(4)
C6 C7 C11 O2 -176.7(3)
C8 C7 C11 O2 2.7(5)
C17 C16 C21 C20 -0.2(5)
C15 C16 C21 C20 -179.6(3)
C4 C3 C2 C1 -178.8(3)
C8 C3 C2 C1 0.2(5)
C3 C8 C9 C10 -0.3(5)
C7 C8 C9 C10 179.5(3)
C16 C21 C20 C19 -0.3(6)
C3 C2 C1 C10 0.7(6)
C21 C16 C17 C18 0.1(5)
C15 C16 C17 C18 179.5(3)
N2 N1 C15 C16 -93.1(4)
C14 N1 C15 C16 84.2(4)
C21 C16 C15 N1 -75.5(4)
C17 C16 C15 N1 105.3(4)
C16 C17 C18 C19 0.5(6)
C21 C20 C19 C18 0.9(6)
C17 C18 C19 C20 -1.0(6)
C8 C9 C10 C1 1.2(6)
C2 C1 C10 C9 -1.5(7)

_cod_database_fobs_code 1552938
